data_2210907
loop_
_publ_author_name
'Frey, Wolfgang'
'Grundl, Li'
'Hashmi, A. Stephen K.'

_publ_section_title
;
 3-(5-Methylfuran-2-yl)propanoic acid
;
_journal_coeditor_code BT2209
_journal_issue 11
_journal_name_full 'Acta Crystallographica Section E'
_journal_page_first o5276
_journal_page_last o5277
_journal_paper_doi 10.1107/S1600536806043145
_journal_volume 62
_journal_year 2006
_chemical_formula_iupac 'C8 H10 O3'
_chemical_formula_moiety 'C8 H10 O3'
_chemical_formula_sum 'C8 H10 O3'
_chemical_formula_weight 154.16
_chemical_name_systematic
;
3-(5-Methylfuran-2-yl)propanoic acid
;
_space_group_IT_number 2
_symmetry_cell_setting triclinic
_symmetry_space_group_name_Hall '-P 1'
_symmetry_space_group_name_H-M 'P -1'
_atom_sites_solution_hydrogens geom
_atom_sites_solution_primary direct
_atom_sites_solution_secondary difmap
_audit_creation_method SHELXL-97
_cell_angle_alpha 106.035(13)
_cell_angle_beta 98.723(13)
_cell_angle_gamma 104.061(13)
_cell_formula_units_Z 2
_cell_length_a 5.1267(8)
_cell_length_b 8.7271(14)
_cell_length_c 9.9620(16)
_cell_measurement_reflns_used 25
_cell_measurement_temperature 293(2)
_cell_measurement_theta_max 17
_cell_measurement_theta_min 16
_cell_volume 403.93(12)
_computing_cell_refinement 'P3/PC Software'
_computing_data_collection 'P3/PC Software (Siemens, 1991)'
_computing_data_reduction 'XDISK in SHELXTL-Plus (Sheldrick, 1991)'
_computing_molecular_graphics 'XP in SHELXTL-Plus'
_computing_publication_material 'SHELXL97 and PLATON (Spek, 2003)'
_computing_structure_refinement 'SHELXL97 (Sheldrick, 1997)'
_computing_structure_solution 'SHELXS97 (Sheldrick, 1997)'
_diffrn_ambient_temperature 293(2)
_diffrn_measured_fraction_theta_full 0.998
_diffrn_measured_fraction_theta_max 0.998
_diffrn_measurement_device_type 'Nicolet P3'
_diffrn_measurement_method Wyckoff-Scan
_diffrn_radiation_monochromator graphite
_diffrn_radiation_source 'fine-focus sealed tube'
_diffrn_radiation_type MoK\a
_diffrn_radiation_wavelength 0.71073
_diffrn_reflns_av_R_equivalents 0.0302
_diffrn_reflns_av_sigmaI/netI 0.0156
_diffrn_reflns_limit_h_max 7
_diffrn_reflns_limit_h_min 0
_diffrn_reflns_limit_k_max 12
_diffrn_reflns_limit_k_min -13
_diffrn_reflns_limit_l_max 14
_diffrn_reflns_limit_l_min -15
_diffrn_reflns_number 3195
_diffrn_reflns_theta_full 32.50
_diffrn_reflns_theta_max 32.50
_diffrn_reflns_theta_min 2.19
_diffrn_standards_decay_% 5
_diffrn_standards_interval_count 50
_diffrn_standards_number 3
_exptl_absorpt_coefficient_mu 0.097
_exptl_absorpt_correction_type none
_exptl_crystal_colour colourless
_exptl_crystal_density_diffrn 1.267
_exptl_crystal_density_method 'not measured'
_exptl_crystal_description block
_exptl_crystal_F_000 164
_exptl_crystal_size_max 1.0
_exptl_crystal_size_mid 0.8
_exptl_crystal_size_min 0.5
_refine_diff_density_max 0.228
_refine_diff_density_min -0.190
_refine_ls_extinction_coef 0.64(6)
_refine_ls_extinction_expression Fc^*^=kFc[1+0.001xFc^2^\l^3^/sin(2\q)]^-1/4^
_refine_ls_extinction_method SHELXL97
_refine_ls_goodness_of_fit_ref 1.117
_refine_ls_hydrogen_treatment mixed
_refine_ls_matrix_type full
_refine_ls_number_parameters 106
_refine_ls_number_reflns 2913
_refine_ls_number_restraints 0
_refine_ls_restrained_S_all 1.117
_refine_ls_R_factor_all 0.0614
_refine_ls_R_factor_gt 0.0533
_refine_ls_shift/su_max 0.000
_refine_ls_shift/su_mean 0.000
_refine_ls_structure_factor_coef Fsqd
_refine_ls_weighting_details 'calc w=1/[\s^2^(Fo^2^)+(0.0963P)^2^+0.0182P] where P=(Fo^2^+2Fc^2^)/3'
_refine_ls_weighting_scheme calc
_refine_ls_wR_factor_gt 0.1607
_refine_ls_wR_factor_ref 0.1685
_reflns_number_gt 2403
_reflns_number_total 2913
_reflns_threshold_expression I>2\s(I)
_cod_data_source_file bt2209.cif
_cod_data_source_block I
_cod_original_cell_volume 403.93(11)
_cod_database_code 2210907
_cod_database_fobs_code 2210907

loop_
_symmetry_equiv_pos_as_xyz
'x, y, z'
'-x, -y, -z'

loop_
_atom_site_type_symbol
_atom_site_label
_atom_site_fract_x
_atom_site_fract_y
_atom_site_fract_z
_atom_site_U_iso_or_equiv
_atom_site_adp_type
_atom_site_calc_flag
_atom_site_refinement_flags
_atom_site_occupancy
O O1 0.08969(16) 0.81541(9) 0.39090(8) 0.0494(2) Uani d . 1
C C1 0.1914(2) 0.74273(12) 0.27786(10) 0.0451(2) Uani d . 1
C C2 0.0752(3) 0.57570(14) 0.23212(13) 0.0557(3) Uani d . 1
H H2 0.1087 0.4978 0.1571 0.067 Uiso calc R 1
C C3 -0.1102(3) 0.54167(14) 0.32177(13) 0.0587(3) Uani d . 1
H H3 -0.2201 0.4371 0.3159 0.070 Uiso calc R 1
C C4 -0.0954(2) 0.68973(13) 0.41621(11) 0.0488(2) Uani d . 1
C C5 -0.2285(3) 0.74009(18) 0.53657(14) 0.0646(3) Uani d . 1
H H5A -0.3223 0.8188 0.5212 0.097 Uiso calc R 1
H H5B -0.0900 0.7908 0.6252 0.097 Uiso calc R 1
H H5C -0.3596 0.6433 0.5411 0.097 Uiso calc R 1
C C6 0.4014(2) 0.85767(13) 0.23428(11) 0.0493(2) Uani d . 1
H H6A 0.5601 0.9174 0.3147 0.059 Uiso calc R 1
H H6B 0.3235 0.9392 0.2083 0.059 Uiso calc R 1
C C7 0.4942(2) 0.76207(13) 0.10774(11) 0.0507(2) Uani d . 1
H H7A 0.5677 0.6792 0.1341 0.061 Uiso calc R 1
H H7B 0.3342 0.7030 0.0279 0.061 Uiso calc R 1
C C8 0.7078(2) 0.86955(13) 0.05938(10) 0.0463(2) Uani d . 1
O O2 0.7885(2) 0.78570(11) -0.04949(10) 0.0660(3) Uani d . 1
H H2A 0.949(5) 0.861(3) -0.071(2) 0.093(6) Uiso d . 1
O O3 0.80123(18) 1.02164(10) 0.11528(9) 0.0587(2) Uani d . 1

loop_
_atom_site_aniso_label
_atom_site_aniso_U_11
_atom_site_aniso_U_22
_atom_site_aniso_U_33
_atom_site_aniso_U_12
_atom_site_aniso_U_13
_atom_site_aniso_U_23
O1 0.0553(4) 0.0416(3) 0.0513(4) 0.0128(3) 0.0209(3) 0.0123(3)
C1 0.0461(4) 0.0439(4) 0.0467(4) 0.0155(3) 0.0149(3) 0.0131(3)
C2 0.0625(6) 0.0431(5) 0.0592(6) 0.0145(4) 0.0221(5) 0.0102(4)
C3 0.0671(6) 0.0436(5) 0.0638(6) 0.0095(4) 0.0231(5) 0.0170(4)
C4 0.0522(5) 0.0471(5) 0.0495(5) 0.0128(4) 0.0169(4) 0.0186(4)
C5 0.0731(7) 0.0661(7) 0.0590(6) 0.0177(6) 0.0310(5) 0.0216(5)
C6 0.0497(5) 0.0455(5) 0.0529(5) 0.0131(4) 0.0185(4) 0.0138(4)
C7 0.0504(5) 0.0476(5) 0.0537(5) 0.0142(4) 0.0188(4) 0.0128(4)
C8 0.0461(4) 0.0494(5) 0.0440(4) 0.0171(4) 0.0132(3) 0.0124(4)
O2 0.0787(6) 0.0513(4) 0.0681(5) 0.0172(4) 0.0405(4) 0.0091(4)
O3 0.0640(5) 0.0492(4) 0.0584(4) 0.0112(3) 0.0274(4) 0.0085(3)

loop_
_atom_type_symbol
_atom_type_description
_atom_type_scat_dispersion_real
_atom_type_scat_dispersion_imag
_atom_type_scat_source
C C 0.0033 0.0016 'International Tables Vol C Tables 4.2.6.8 and 6.1.1.4'
H H 0.0000 0.0000 'International Tables Vol C Tables 4.2.6.8 and 6.1.1.4'
O O 0.0106 0.0060 'International Tables Vol C Tables 4.2.6.8 and 6.1.1.4'

loop_
_geom_angle_atom_site_label_1
_geom_angle_atom_site_label_2
_geom_angle_atom_site_label_3
_geom_angle
C4 O1 C1 107.56(8)
C2 C1 O1 109.60(9)
C2 C1 C6 134.01(9)
O1 C1 C6 116.37(8)
C1 C2 C3 106.53(10)
C1 C2 H2 126.7
C3 C2 H2 126.7
C4 C3 C2 107.20(10)
C4 C3 H3 126.4
C2 C3 H3 126.4
C3 C4 O1 109.11(9)
C3 C4 C5 134.08(11)
O1 C4 C5 116.80(9)
C4 C5 H5A 109.5
C4 C5 H5B 109.5
H5A C5 H5B 109.5
C4 C5 H5C 109.5
H5A C5 H5C 109.5
H5B C5 H5C 109.5
C1 C6 C7 111.06(9)
C1 C6 H6A 109.4
C7 C6 H6A 109.4
C1 C6 H6B 109.4
C7 C6 H6B 109.4
H6A C6 H6B 108.0
C8 C7 C6 113.96(9)
C8 C7 H7A 108.8
C6 C7 H7A 108.8
C8 C7 H7B 108.8
C6 C7 H7B 108.8
H7A C7 H7B 107.7
O3 C8 O2 122.73(10)
O3 C8 C7 123.69(9)
O2 C8 C7 113.58(9)
C8 O2 H2A 110.8(12)

loop_
_geom_bond_atom_site_label_1
_geom_bond_atom_site_label_2
_geom_bond_distance
O1 C4 1.3734(13)
O1 C1 1.3735(11)
C1 C2 1.3477(14)
C1 C6 1.4873(14)
C2 C3 1.4337(18)
C2 H2 0.9300
C3 C4 1.3489(17)
C3 H3 0.9300
C4 C5 1.4833(15)
C5 H5A 0.9600
C5 H5B 0.9600
C5 H5C 0.9600
C6 C7 1.5181(14)
C6 H6A 0.9700
C6 H6B 0.9700
C7 C8 1.4906(14)
C7 H7A 0.9700
C7 H7B 0.9700
C8 O3 1.2260(13)
C8 O2 1.3145(12)
O2 H2A 1.01(2)

loop_
_geom_hbond_atom_site_label_D
_geom_hbond_atom_site_label_H
_geom_hbond_atom_site_label_A
_geom_hbond_site_symmetry_A
_geom_hbond_distance_DH
_geom_hbond_distance_HA
_geom_hbond_distance_DA
_geom_hbond_angle_DHA
O2 H2A O3 2_775 1.01(2) 1.63(2) 2.6436(14) 176.5(18)

loop_
_geom_torsion_atom_site_label_1
_geom_torsion_atom_site_label_2
_geom_torsion_atom_site_label_3
_geom_torsion_atom_site_label_4
_geom_torsion
C4 O1 C1 C2 0.00(12)
C4 O1 C1 C6 -178.85(8)
O1 C1 C2 C3 -0.01(13)
C6 C1 C2 C3 178.55(11)
C1 C2 C3 C4 0.02(14)
C2 C3 C4 O1 -0.02(14)
C2 C3 C4 C5 -178.85(13)
C1 O1 C4 C3 0.01(12)
C1 O1 C4 C5 179.07(9)
C2 C1 C6 C7 2.10(18)
O1 C1 C6 C7 -179.42(8)
C1 C6 C7 C8 -179.29(8)
C6 C7 C8 O3 -0.31(15)
C6 C7 C8 O2 179.50(9)

loop_
_cod_related_entry_id
_cod_related_entry_database
_cod_related_entry_code
1 ChemSpider 588512
